data_2234326
loop_
_publ_author_name
'Yin, Ben-Tao'
'Lv, Jing-Song'
'Wang, Yan'
'Zhou, Cheng-He'

_publ_section_title
;
 (<i>Z</i>)-1-(2,4-Difluorophenyl)-3-(4-fluorophenyl)-2-(1<i>H</i>-1,2,4-triazol-1-yl)prop-2-en-1-one
;
_journal_coeditor_code LH5435
_journal_issue 4
_journal_name_full 'Acta Crystallographica Section E'
_journal_page_first o1197
_journal_paper_doi 10.1107/S1600536812012123
_journal_volume 68
_journal_year 2012
_chemical_formula_iupac 'C17 H10 F3 N3 O'
_chemical_formula_moiety 'C17 H10 F3 N3 O'
_chemical_formula_sum 'C17 H10 F3 N3 O'
_chemical_formula_weight 329.28
_chemical_name_systematic
;
(<i>Z</i>)-1-(2,4-Difluorophenyl)-3-(4-fluorophenyl)-2-(1<i>H</i>-1,2,4-
triazol-1-yl)prop-2-en-1-one
;
_space_group_IT_number 14
_symmetry_cell_setting monoclinic
_symmetry_space_group_name_Hall '-P 2ybc'
_symmetry_space_group_name_H-M 'P 1 21/c 1'
_atom_sites_solution_hydrogens geom
_atom_sites_solution_primary direct
_atom_sites_solution_secondary difmap
_audit_creation_method SHELXL-97
_cell_angle_alpha 90.00
_cell_angle_beta 110.45(3)
_cell_angle_gamma 90.00
_cell_formula_units_Z 4
_cell_length_a 11.735(6)
_cell_length_b 7.698(4)
_cell_length_c 17.065(7)
_cell_measurement_reflns_used 2158
_cell_measurement_temperature 293(2)
_cell_measurement_theta_max 23.18
_cell_measurement_theta_min 2.94
_cell_volume 1444.4(12)
_computing_cell_refinement 'SAINT (Bruker, 2009)'
_computing_data_collection 'APEX2 (Bruker, 2009)'
_computing_data_reduction 'SAINT (Bruker, 2009)'
_computing_molecular_graphics 'SHELXTL (Sheldrick, 2008)'
_computing_publication_material 'SHELXTL (Sheldrick, 2008)'
_computing_structure_refinement 'SHELXL97 (Sheldrick, 2008)'
_computing_structure_solution 'SHELXS97 (Sheldrick, 2008)'
_diffrn_ambient_temperature 293(2)
_diffrn_measured_fraction_theta_full 0.998
_diffrn_measured_fraction_theta_max 0.998
_diffrn_measurement_device_type 'Bruker APEXII CCD'
_diffrn_measurement_method '\f and \w scans'
_diffrn_radiation_monochromator graphite
_diffrn_radiation_source 'fine-focus sealed tube'
_diffrn_radiation_type MoK\a
_diffrn_radiation_wavelength 0.71073
_diffrn_reflns_av_R_equivalents 0.0270
_diffrn_reflns_av_sigmaI/netI 0.0315
_diffrn_reflns_limit_h_max 14
_diffrn_reflns_limit_h_min -14
_diffrn_reflns_limit_k_max 9
_diffrn_reflns_limit_k_min -9
_diffrn_reflns_limit_l_max 16
_diffrn_reflns_limit_l_min -21
_diffrn_reflns_number 7601
_diffrn_reflns_theta_full 26.00
_diffrn_reflns_theta_max 26.00
_diffrn_reflns_theta_min 2.55
_exptl_absorpt_coefficient_mu 0.124
_exptl_absorpt_correction_T_max 0.9804
_exptl_absorpt_correction_T_min 0.9768
_exptl_absorpt_correction_type multi-scan
_exptl_absorpt_process_details '(SADABS; Bruker, 2009)'
_exptl_crystal_colour colourless
_exptl_crystal_density_diffrn 1.514
_exptl_crystal_density_method 'not measured'
_exptl_crystal_description block
_exptl_crystal_F_000 672
_exptl_crystal_size_max 0.19
_exptl_crystal_size_mid 0.17
_exptl_crystal_size_min 0.16
_refine_diff_density_max 0.150
_refine_diff_density_min -0.208
_refine_ls_extinction_method none
_refine_ls_goodness_of_fit_ref 1.005
_refine_ls_hydrogen_treatment constr
_refine_ls_matrix_type full
_refine_ls_number_parameters 217
_refine_ls_number_reflns 2840
_refine_ls_number_restraints 0
_refine_ls_restrained_S_all 1.005
_refine_ls_R_factor_all 0.0601
_refine_ls_R_factor_gt 0.0417
_refine_ls_shift/su_max 0.001
_refine_ls_shift/su_mean 0.000
_refine_ls_structure_factor_coef Fsqd
_refine_ls_weighting_details 'calc w=1/[\s^2^(Fo^2^)+(0.0398P)^2^+0.3484P] where P=(Fo^2^+2Fc^2^)/3'
_refine_ls_weighting_scheme calc
_refine_ls_wR_factor_gt 0.0895
_refine_ls_wR_factor_ref 0.0996
_reflns_number_gt 2095
_reflns_number_total 2840
_reflns_threshold_expression I>2\s(I)
_cod_data_source_file lh5435.cif
_cod_data_source_block I
_cod_original_sg_symbol_H-M 'P 21/c'
_cod_database_code 2234326
_cod_database_fobs_code 2234326

loop_
_symmetry_equiv_pos_as_xyz
'x, y, z'
'x, -y-1/2, z+1/2'
'-x, -y, -z'
'-x, y+1/2, -z-1/2'

loop_
_atom_site_type_symbol
_atom_site_label
_atom_site_fract_x
_atom_site_fract_y
_atom_site_fract_z
_atom_site_U_iso_or_equiv
_atom_site_adp_type
_atom_site_calc_flag
_atom_site_refinement_flags
_atom_site_occupancy
_atom_site_symmetry_multiplicity
F F1 -0.10204(11) 0.63601(19) 0.88238(9) 0.0882(4) Uani d . 1 1
F F2 0.09918(11) 0.6680(2) 0.69415(7) 0.0836(4) Uani d . 1 1
F F3 0.87808(11) 1.03042(17) 1.09542(8) 0.0816(4) Uani d . 1 1
O O1 0.29519(13) 0.4323(2) 0.74119(9) 0.0862(5) Uani d . 1 1
N N1 0.52550(12) 0.49839(18) 0.83262(8) 0.0416(3) Uani d . 1 1
N N2 0.61373(13) 0.40221(19) 0.88775(9) 0.0498(4) Uani d . 1 1
N N3 0.64451(15) 0.4248(2) 0.76604(10) 0.0619(5) Uani d . 1 1
C C1 -0.00130(16) 0.6098(3) 0.86429(13) 0.0551(5) Uani d . 1 1
C C2 -0.00402(16) 0.6532(3) 0.78670(12) 0.0579(5) Uani d . 1 1
H H2A -0.0732 0.7000 0.7469 0.070 Uiso calc R 1 1
C C3 0.09943(16) 0.6248(2) 0.77016(10) 0.0508(4) Uani d . 1 1
C C4 0.20312(15) 0.5587(2) 0.82741(10) 0.0432(4) Uani d . 1 1
C C5 0.20019(16) 0.5199(2) 0.90521(11) 0.0493(4) Uani d . 1 1
H H5A 0.2696 0.4763 0.9460 0.059 Uiso calc R 1 1
C C6 0.09753(18) 0.5442(3) 0.92381(12) 0.0576(5) Uani d . 1 1
H H6A 0.0958 0.5161 0.9764 0.069 Uiso calc R 1 1
C C7 0.30928(16) 0.5142(2) 0.80365(11) 0.0487(4) Uani d . 1 1
C C8 0.43130(14) 0.5720(2) 0.85556(9) 0.0392(4) Uani d . 1 1
C C9 0.54611(17) 0.5086(3) 0.76135(11) 0.0550(5) Uani d . 1 1
H H9A 0.4968 0.5679 0.7142 0.066 Uiso calc R 1 1
C C10 0.68092(17) 0.3624(3) 0.84397(12) 0.0565(5) Uani d . 1 1
H H10A 0.7504 0.2943 0.8656 0.068 Uiso calc R 1 1
C C11 0.45564(14) 0.6885(2) 0.91621(9) 0.0393(4) Uani d . 1 1
H H11A 0.3900 0.7203 0.9317 0.047 Uiso calc R 1 1
C C12 0.56903(15) 0.7736(2) 0.96193(9) 0.0382(4) Uani d . 1 1
C C13 0.65828(16) 0.8061(2) 0.92821(10) 0.0458(4) Uani d . 1 1
H H13A 0.6477 0.7676 0.8745 0.055 Uiso calc R 1 1
C C14 0.76122(17) 0.8936(2) 0.97250(11) 0.0528(5) Uani d . 1 1
H H14A 0.8206 0.9166 0.9494 0.063 Uiso calc R 1 1
C C15 0.77542(17) 0.9468(2) 1.05143(12) 0.0529(5) Uani d . 1 1
C C16 0.69124(17) 0.9189(2) 1.08757(11) 0.0509(4) Uani d . 1 1
H H16A 0.7039 0.9559 1.1419 0.061 Uiso calc R 1 1
C C17 0.58720(16) 0.8347(2) 1.04174(10) 0.0443(4) Uani d . 1 1
H H17A 0.5268 0.8179 1.0646 0.053 Uiso calc R 1 1

loop_
_atom_site_aniso_label
_atom_site_aniso_U_11
_atom_site_aniso_U_22
_atom_site_aniso_U_33
_atom_site_aniso_U_12
_atom_site_aniso_U_13
_atom_site_aniso_U_23
F1 0.0522(7) 0.1184(11) 0.1063(10) 0.0076(7) 0.0433(7) -0.0049(9)
F2 0.0626(8) 0.1346(12) 0.0478(6) -0.0146(7) 0.0117(5) 0.0233(7)
F3 0.0704(8) 0.0765(8) 0.0851(9) -0.0227(7) 0.0113(7) -0.0198(7)
O1 0.0622(9) 0.1310(14) 0.0718(9) -0.0220(9) 0.0314(8) -0.0551(10)
N1 0.0459(8) 0.0450(8) 0.0399(7) 0.0012(7) 0.0225(6) -0.0033(6)
N2 0.0484(9) 0.0524(9) 0.0539(9) 0.0084(7) 0.0243(7) 0.0022(7)
N3 0.0605(11) 0.0776(12) 0.0593(10) -0.0020(9) 0.0359(9) -0.0177(9)
C1 0.0413(11) 0.0612(12) 0.0693(13) -0.0024(9) 0.0276(9) -0.0047(10)
C2 0.0383(10) 0.0628(12) 0.0636(12) -0.0012(9) 0.0063(9) 0.0031(10)
C3 0.0467(11) 0.0618(11) 0.0412(9) -0.0114(9) 0.0120(8) 0.0041(9)
C4 0.0416(10) 0.0451(9) 0.0442(9) -0.0038(8) 0.0166(8) -0.0025(8)
C5 0.0488(10) 0.0527(11) 0.0484(10) 0.0081(9) 0.0194(8) 0.0069(8)
C6 0.0578(12) 0.0678(13) 0.0562(11) 0.0033(10) 0.0312(10) 0.0060(10)
C7 0.0496(10) 0.0573(11) 0.0432(9) -0.0040(9) 0.0212(8) -0.0076(9)
C8 0.0428(9) 0.0425(9) 0.0371(8) 0.0045(7) 0.0202(7) 0.0018(7)
C9 0.0610(12) 0.0677(12) 0.0429(10) -0.0030(10) 0.0264(9) -0.0078(9)
C10 0.0490(11) 0.0603(12) 0.0664(12) 0.0040(9) 0.0279(10) -0.0105(10)
C11 0.0416(9) 0.0414(9) 0.0387(8) 0.0064(7) 0.0188(7) 0.0038(7)
C12 0.0442(9) 0.0348(8) 0.0376(8) 0.0078(7) 0.0167(7) 0.0023(7)
C13 0.0543(11) 0.0454(10) 0.0409(9) -0.0011(9) 0.0206(8) -0.0016(8)
C14 0.0535(11) 0.0493(11) 0.0609(11) -0.0043(9) 0.0266(9) 0.0004(9)
C15 0.0527(11) 0.0401(10) 0.0560(11) -0.0032(9) 0.0065(9) -0.0048(9)
C16 0.0632(12) 0.0448(10) 0.0422(9) 0.0062(9) 0.0151(9) -0.0045(8)
C17 0.0534(11) 0.0402(9) 0.0432(9) 0.0070(8) 0.0218(8) -0.0009(8)

loop_
_atom_type_symbol
_atom_type_description
_atom_type_scat_dispersion_real
_atom_type_scat_dispersion_imag
_atom_type_scat_source
C C 0.0033 0.0016 'International Tables Vol C Tables 4.2.6.8 and 6.1.1.4'
H H 0.0000 0.0000 'International Tables Vol C Tables 4.2.6.8 and 6.1.1.4'
F F 0.0171 0.0103 'International Tables Vol C Tables 4.2.6.8 and 6.1.1.4'
N N 0.0061 0.0033 'International Tables Vol C Tables 4.2.6.8 and 6.1.1.4'
O O 0.0106 0.0060 'International Tables Vol C Tables 4.2.6.8 and 6.1.1.4'

loop_
_geom_angle_atom_site_label_1
_geom_angle_atom_site_label_2
_geom_angle_atom_site_label_3
_geom_angle
C9 N1 N2 109.34(14)
C9 N1 C8 130.00(15)
N2 N1 C8 120.66(12)
C10 N2 N1 101.56(14)
C9 N3 C10 102.01(15)
F1 C1 C6 118.75(17)
F1 C1 C2 117.86(18)
C6 C1 C2 123.38(17)
C1 C2 C3 116.50(18)
C1 C2 H2A 121.7
C3 C2 H2A 121.7
F2 C3 C2 117.55(17)
F2 C3 C4 119.07(16)
C2 C3 C4 123.36(16)
C3 C4 C5 117.12(16)
C3 C4 C7 121.05(15)
C5 C4 C7 121.54(16)
C6 C5 C4 121.25(17)
C6 C5 H5A 119.4
C4 C5 H5A 119.4
C1 C6 C5 118.37(17)
C1 C6 H6A 120.8
C5 C6 H6A 120.8
O1 C7 C8 119.94(16)
O1 C7 C4 119.85(17)
C8 C7 C4 120.21(15)
C11 C8 N1 120.81(15)
C11 C8 C7 125.23(15)
N1 C8 C7 113.87(14)
N3 C9 N1 110.95(18)
N3 C9 H9A 124.5
N1 C9 H9A 124.5
N2 C10 N3 116.13(18)
N2 C10 H10A 121.9
N3 C10 H10A 121.9
C8 C11 C12 129.55(15)
C8 C11 H11A 115.2
C12 C11 H11A 115.2
C13 C12 C17 117.96(16)
C13 C12 C11 123.14(14)
C17 C12 C11 118.80(14)
C14 C13 C12 120.92(16)
C14 C13 H13A 119.5
C12 C13 H13A 119.5
C13 C14 C15 118.50(17)
C13 C14 H14A 120.8
C15 C14 H14A 120.8
F3 C15 C16 118.53(17)
F3 C15 C14 118.29(18)
C16 C15 C14 123.18(17)
C15 C16 C17 117.69(16)
C15 C16 H16A 121.2
C17 C16 H16A 121.2
C16 C17 C12 121.70(16)
C16 C17 H17A 119.2
C12 C17 H17A 119.2

loop_
_geom_bond_atom_site_label_1
_geom_bond_atom_site_label_2
_geom_bond_distance
F1 C1 1.337(2)
F2 C3 1.3382(19)
F3 C15 1.341(2)
O1 C7 1.199(2)
N1 C9 1.323(2)
N1 N2 1.351(2)
N1 C8 1.414(2)
N2 C10 1.298(2)
N3 C9 1.300(2)
N3 C10 1.336(2)
C1 C6 1.345(3)
C1 C2 1.355(3)
C2 C3 1.357(3)
C2 H2A 0.9300
C3 C4 1.365(2)
C4 C5 1.373(2)
C4 C7 1.479(2)
C5 C6 1.362(2)
C5 H5A 0.9300
C6 H6A 0.9300
C7 C8 1.465(2)
C8 C11 1.323(2)
C9 H9A 0.9300
C10 H10A 0.9300
C11 C12 1.443(2)
C11 H11A 0.9300
C12 C13 1.383(2)
C12 C17 1.385(2)
C13 C14 1.359(3)
C13 H13A 0.9300
C14 C15 1.361(2)
C14 H14A 0.9300
C15 C16 1.352(3)
C16 C17 1.362(3)
C16 H16A 0.9300
C17 H17A 0.9300

loop_
_geom_torsion_atom_site_label_1
_geom_torsion_atom_site_label_2
_geom_torsion_atom_site_label_3
_geom_torsion_atom_site_label_4
_geom_torsion
C9 N1 N2 C10 0.01(19)
C8 N1 N2 C10 -179.18(15)
F1 C1 C2 C3 -179.89(17)
C6 C1 C2 C3 1.0(3)
C1 C2 C3 F2 -179.47(17)
C1 C2 C3 C4 -1.0(3)
F2 C3 C4 C5 178.52(16)
C2 C3 C4 C5 0.1(3)
F2 C3 C4 C7 -7.6(3)
C2 C3 C4 C7 173.93(18)
C3 C4 C5 C6 0.9(3)
C7 C4 C5 C6 -172.91(17)
F1 C1 C6 C5 -179.18(17)
C2 C1 C6 C5 -0.1(3)
C4 C5 C6 C1 -0.9(3)
C3 C4 C7 O1 -46.8(3)
C5 C4 C7 O1 126.8(2)
C3 C4 C7 C8 132.36(19)
C5 C4 C7 C8 -54.0(2)
C9 N1 C8 C11 -116.2(2)
N2 N1 C8 C11 62.8(2)
C9 N1 C8 C7 60.6(2)
N2 N1 C8 C7 -120.40(17)
O1 C7 C8 C11 166.70(18)
C4 C7 C8 C11 -12.5(3)
O1 C7 C8 N1 -9.9(3)
C4 C7 C8 N1 170.88(14)
C10 N3 C9 N1 0.6(2)
N2 N1 C9 N3 -0.4(2)
C8 N1 C9 N3 178.68(16)
N1 N2 C10 N3 0.4(2)
C9 N3 C10 N2 -0.6(2)
N1 C8 C11 C12 7.1(3)
C7 C8 C11 C12 -169.35(16)
C8 C11 C12 C13 29.3(3)
C8 C11 C12 C17 -154.43(17)
C17 C12 C13 C14 0.8(2)
C11 C12 C13 C14 177.03(16)
C12 C13 C14 C15 0.8(3)
C13 C14 C15 F3 178.87(16)
C13 C14 C15 C16 -0.9(3)
F3 C15 C16 C17 179.59(15)
C14 C15 C16 C17 -0.6(3)
C15 C16 C17 C12 2.3(3)
C13 C12 C17 C16 -2.4(2)
C11 C12 C17 C16 -178.81(15)

loop_
_cod_related_entry_id
_cod_related_entry_database
_cod_related_entry_code
1 ChemSpider 30657618
